data_4509926
loop_
_publ_author_name
'Kundu, Subrata'
'Chakraborty, Amit'
'Mondal, Kunal'
'Chandrasekhar, Vadapalli'

_publ_section_title
;
 Multi-Ruthenocene Assemblies on an Organostannoxane Platform.
 Supramolecular Signatures and Conversion to (Ru--Sn)O2
;
_journal_issue 2
_journal_name_full 'Crystal Growth &amp; Design'
_journal_page_first 861
_journal_paper_doi 10.1021/cg4017323
_journal_volume 14
_journal_year 2014
_chemical_formula_moiety 'C90 H108 O18 Ru6 Sn6'
_chemical_formula_sum 'C90 H108 O18 Ru6 Sn6'
_chemical_formula_weight 2796.32
_chemical_name_systematic
; 
 ? 
;
_space_group_IT_number 2
_symmetry_cell_setting triclinic
_symmetry_space_group_name_Hall '-P 1'
_symmetry_space_group_name_H-M 'P -1'
_atom_sites_solution_hydrogens geom
_atom_sites_solution_primary direct
_atom_sites_solution_secondary difmap
_audit_creation_method SHELXL-97
_cell_angle_alpha 69.617(5)
_cell_angle_beta 66.648(5)
_cell_angle_gamma 79.195(5)
_cell_formula_units_Z 1
_cell_length_a 12.959(5)
_cell_length_b 13.832(5)
_cell_length_c 14.440(5)
_cell_measurement_reflns_used 4740
_cell_measurement_temperature 100(2)
_cell_measurement_theta_max 28.20
_cell_measurement_theta_min 2.39
_cell_volume 2223.9(14)
_computing_cell_refinement 'Bruker SMART'
_computing_data_collection 'Bruker SMART'
_computing_data_reduction 'Bruker SAINT'
_computing_molecular_graphics 'Bruker SHELXTL'
_computing_publication_material 'Bruker SHELXTL'
_computing_structure_refinement 'Bruker SHELXTL'
_computing_structure_solution 'Bruker SHELXTL'
_diffrn_ambient_temperature 100(2)
_diffrn_measured_fraction_theta_full 0.99
_diffrn_measured_fraction_theta_max 0.99
_diffrn_measurement_device_type 'CCD area detector'
_diffrn_measurement_method 'phi and omega scans'
_diffrn_radiation_monochromator graphite
_diffrn_radiation_source 'fine-focus sealed tube'
_diffrn_radiation_type MoK\a
_diffrn_radiation_wavelength 0.71069
_diffrn_reflns_av_R_equivalents 0.0234
_diffrn_reflns_av_sigmaI/netI 0.0493
_diffrn_reflns_limit_h_max 14
_diffrn_reflns_limit_h_min -15
_diffrn_reflns_limit_k_max 16
_diffrn_reflns_limit_k_min -16
_diffrn_reflns_limit_l_max 7
_diffrn_reflns_limit_l_min -17
_diffrn_reflns_number 11955
_diffrn_reflns_theta_full 25.50
_diffrn_reflns_theta_max 25.50
_diffrn_reflns_theta_min 2.26
_exptl_absorpt_coefficient_mu 2.706
_exptl_absorpt_correction_T_max 0.703
_exptl_absorpt_correction_T_min 0.655
_exptl_absorpt_correction_type empirical
_exptl_absorpt_process_details sadabs
_exptl_crystal_colour brown
_exptl_crystal_density_diffrn 2.088
_exptl_crystal_density_method 'not measured'
_exptl_crystal_description block
_exptl_crystal_F_000 1356
_exptl_crystal_size_max 0.16
_exptl_crystal_size_mid 0.15
_exptl_crystal_size_min 0.13
_refine_diff_density_max 2.709
_refine_diff_density_min -1.043
_refine_diff_density_rms 0.175
_refine_ls_extinction_method none
_refine_ls_goodness_of_fit_ref 1.052
_refine_ls_hydrogen_treatment mixed
_refine_ls_matrix_type full
_refine_ls_number_parameters 544
_refine_ls_number_reflns 8082
_refine_ls_number_restraints 21
_refine_ls_restrained_S_all 1.056
_refine_ls_R_factor_all 0.0485
_refine_ls_R_factor_gt 0.0393
_refine_ls_shift/su_max 0.001
_refine_ls_shift/su_mean 0.000
_refine_ls_structure_factor_coef Fsqd
_refine_ls_weighting_details 'calc w=1/[\s^2^(Fo^2^)+(0.0518P)^2^+1.0978P] where P=(Fo^2^+2Fc^2^)/3'
_refine_ls_weighting_scheme calc
_refine_ls_wR_factor_gt 0.0936
_refine_ls_wR_factor_ref 0.1009
_reflns_number_gt 6792
_reflns_number_total 8082
_reflns_threshold_expression >2sigma(I)
_cod_data_source_file cg4017323_si_002.cif
_cod_data_source_block Complex1
_cod_database_code 4509926

loop_
_symmetry_equiv_pos_as_xyz
'x, y, z'
'-x, -y, -z'

loop_
_atom_site_label
_atom_site_type_symbol
_atom_site_fract_x
_atom_site_fract_y
_atom_site_fract_z
_atom_site_U_iso_or_equiv
_atom_site_adp_type
_atom_site_occupancy
_atom_site_symmetry_multiplicity
_atom_site_calc_flag
_atom_site_refinement_flags
Ru3 Ru 0.22432(4) -0.34773(4) 0.68309(4) 0.01838(12) Uani 1 1 d .
Ru2 Ru 0.35726(4) 0.26091(4) 0.51527(4) 0.01796(12) Uani 1 1 d .
Ru1 Ru -0.22886(4) 0.45898(4) 0.78352(4) 0.01865(12) Uani 1 1 d .
Sn1 Sn 0.03824(3) 0.17671(3) 0.97951(3) 0.01460(11) Uani 1 1 d .
Sn3 Sn -0.01339(3) 0.09178(3) 0.82217(3) 0.01526(11) Uani 1 1 d .
Sn2 Sn 0.18793(3) -0.05592(3) 0.88265(3) 0.01442(11) Uani 1 1 d .
O6 O 0.2405(3) -0.2050(3) 0.8545(3) 0.0193(9) Uani 1 1 d .
O4 O 0.2553(3) -0.0052(3) 0.7114(3) 0.0180(9) Uani 1 1 d .
O5 O 0.0746(3) -0.2803(3) 0.9395(3) 0.0180(9) Uani 1 1 d .
O1 O -0.0017(3) 0.2561(3) 0.7412(3) 0.0204(9) Uani 1 1 d .
O2 O 0.0322(3) 0.3163(3) 0.8515(3) 0.0182(9) Uani 1 1 d .
O10 O 0.0311(3) -0.0647(3) 0.8763(3) 0.0158(8) Uani 1 1 d .
O9 O 0.1112(3) 0.0943(3) 0.6694(3) 0.0185(9) Uani 1 1 d .
C14 C 0.4592(5) 0.1740(4) 0.4041(5) 0.0221(14) Uani 1 1 d .
H14 H 0.5391 0.1816 0.3599 0.027 Uiso 1 1 calc R
C1 C -0.0482(5) 0.4301(5) 0.7311(5) 0.0202(13) Uani 1 1 d .
C17 C 0.4156(5) 0.3031(5) 0.6178(5) 0.0249(14) Uani 1 1 d .
H17 H 0.4668 0.2611 0.6535 0.030 Uiso 1 1 calc R
C11 C -0.0027(5) 0.3264(5) 0.7779(5) 0.0205(13) Uani 1 1 d .
C6 C -0.4008(5) 0.4875(5) 0.8866(5) 0.0277(15) Uani 1 1 d .
H6 H -0.4335 0.5537 0.8994 0.033 Uiso 1 1 calc R
C39 C 0.1695(5) 0.2954(5) 1.0433(5) 0.0282(15) Uani 1 1 d .
H39A H 0.1286 0.2670 1.1185 0.034 Uiso 1 1 calc R
H39B H 0.1242 0.3538 1.0155 0.034 Uiso 1 1 calc R
C12 C 0.2936(5) 0.1160(4) 0.5428(5) 0.0195(13) Uani 1 1 d .
C18 C 0.4472(6) 0.3793(5) 0.5159(5) 0.0273(15) Uani 1 1 d .
H18 H 0.5242 0.3983 0.4691 0.033 Uiso 1 1 calc R
C40 C 0.2815(6) 0.3338(5) 1.0271(6) 0.0324(16) Uani 1 1 d .
H40A H 0.3255 0.3561 0.9519 0.039 Uiso 1 1 calc R
H40B H 0.2654 0.3933 1.0525 0.039 Uiso 1 1 calc R
C32 C 0.1821(6) -0.1886(5) 0.6053(6) 0.0351(17) Uani 1 1 d .
H32 H 0.1706 -0.1299 0.6321 0.042 Uiso 1 1 calc R
C28 C 0.0973(5) -0.2532(5) 0.6249(6) 0.0296(16) Uani 1 1 d .
H28 H 0.0173 -0.2461 0.6673 0.036 Uiso 1 1 calc R
C23 C 0.2227(4) -0.3655(4) 0.8387(4) 0.0142(12) Uani 1 1 d .
C10 C -0.3450(5) 0.4091(5) 0.9473(5) 0.0281(15) Uani 1 1 d .
H10 H -0.3331 0.4111 1.0096 0.034 Uiso 1 1 calc R
C22 C 0.2146(5) 0.0648(4) 0.6486(4) 0.0157(12) Uani 1 1 d .
C41 C 0.3511(6) 0.2534(6) 1.0831(6) 0.0419(19) Uani 1 1 d .
H41A H 0.3136 0.2391 1.1583 0.063 Uiso 1 1 calc R
H41B H 0.4237 0.2788 1.0620 0.063 Uiso 1 1 calc R
H41C H 0.3604 0.1912 1.0647 0.063 Uiso 1 1 calc R
C45 C 0.5078(6) 0.1125(6) 0.8739(7) 0.045(2) Uani 1 1 d .
H45A H 0.4761 0.1787 0.8434 0.068 Uiso 1 1 calc R
H45B H 0.5767 0.1215 0.8793 0.068 Uiso 1 1 calc R
H45C H 0.4555 0.0805 0.9431 0.068 Uiso 1 1 calc R
O7 O -0.0977(3) 0.1352(3) 0.9601(3) 0.0150(8) Uani 1 1 d .
C13 C 0.4148(5) 0.1049(5) 0.5080(5) 0.0205(13) Uani 1 1 d U
H13 H 0.4589 0.0557 0.5477 0.025 Uiso 1 1 calc R
C34 C -0.1595(5) 0.0934(5) 0.7892(5) 0.0250(14) Uani 1 1 d D
H34A H -0.1944 0.0285 0.8329 0.030 Uiso 1 1 calc R
H34B H -0.2118 0.1476 0.8127 0.030 Uiso 1 1 calc R
O8 O 0.1193(3) 0.0964(3) 0.8684(3) 0.0156(8) Uani 1 1 d .
C43 C 0.4267(5) 0.0220(6) 0.7939(6) 0.0339(17) Uani 1 1 d .
H43A H 0.3888 0.0872 0.7677 0.041 Uiso 1 1 calc R
H43B H 0.4500 -0.0138 0.7411 0.041 Uiso 1 1 calc R
C3 C -0.1283(5) 0.5944(5) 0.7080(5) 0.0232(14) Uani 1 1 d .
H3 H -0.1552 0.6628 0.7169 0.028 Uiso 1 1 calc R
C9 C -0.3139(5) 0.3245(5) 0.9043(5) 0.0278(15) Uani 1 1 d .
H9 H -0.2770 0.2584 0.9323 0.033 Uiso 1 1 calc R
C30 C 0.2620(6) -0.3061(5) 0.5133(5) 0.0300(16) Uani 1 1 d .
H30 H 0.3157 -0.3437 0.4658 0.036 Uiso 1 1 calc R
C19 C 0.2959(5) 0.3023(5) 0.6598(5) 0.0237(14) Uani 1 1 d .
H19 H 0.2503 0.2598 0.7299 0.028 Uiso 1 1 calc R
C33 C 0.1779(5) -0.2767(4) 0.8790(4) 0.0155(12) Uani 1 1 d .
C24 C 0.1526(5) -0.4397(4) 0.8474(5) 0.0190(13) Uani 1 1 d .
H24 H 0.0721 -0.4455 0.8899 0.023 Uiso 1 1 calc R
C4 C -0.1334(5) 0.5605(5) 0.6285(5) 0.0234(14) Uani 1 1 d .
H4 H -0.1625 0.6011 0.5724 0.028 Uiso 1 1 calc R
C25 C 0.2213(5) -0.5070(4) 0.7895(5) 0.0205(13) Uani 1 1 d .
H25 H 0.1966 -0.5667 0.7836 0.025 Uiso 1 1 calc R
C26 C 0.3324(5) -0.4745(5) 0.7438(5) 0.0215(13) Uani 1 1 d .
H26 H 0.3977 -0.5081 0.7004 0.026 Uiso 1 1 calc R
C15 C 0.3666(6) 0.2277(5) 0.3744(5) 0.0257(14) Uani 1 1 d .
H15 H 0.3725 0.2793 0.3060 0.031 Uiso 1 1 calc R
C42 C 0.3429(5) -0.0419(4) 0.8945(5) 0.0189(13) Uani 1 1 d .
H42A H 0.3268 -0.0112 0.9501 0.023 Uiso 1 1 calc R
H42B H 0.3773 -0.1106 0.9156 0.023 Uiso 1 1 calc R
C7 C -0.4045(5) 0.4526(6) 0.8066(6) 0.0320(16) Uani 1 1 d .
H7 H -0.4406 0.4903 0.7550 0.038 Uiso 1 1 calc R
C16 C 0.2650(5) 0.1935(4) 0.4582(5) 0.0191(13) Uani 1 1 d .
H16 H 0.1888 0.2155 0.4573 0.023 Uiso 1 1 calc R
C29 C 0.1453(6) -0.3228(5) 0.5677(5) 0.0284(15) Uani 1 1 d .
H29 H 0.1052 -0.3740 0.5640 0.034 Uiso 1 1 calc R
C20 C 0.2540(5) 0.3775(5) 0.5861(5) 0.0240(14) Uani 1 1 d .
H20 H 0.1745 0.3964 0.5959 0.029 Uiso 1 1 calc R
C21 C 0.3484(5) 0.4252(5) 0.4966(5) 0.0271(15) Uani 1 1 d .
H21 H 0.3445 0.4819 0.4341 0.032 Uiso 1 1 calc R
C31 C 0.2866(6) -0.2220(5) 0.5354(5) 0.0299(16) Uani 1 1 d .
H31 H 0.3592 -0.1906 0.5056 0.036 Uiso 1 1 calc R
C27 C 0.3352(5) -0.3874(4) 0.7717(5) 0.0194(13) Uani 1 1 d .
H27 H 0.4024 -0.3518 0.7536 0.023 Uiso 1 1 calc R
C5 C -0.0828(5) 0.4571(5) 0.6419(5) 0.0232(14) Uani 1 1 d .
H5 H -0.0704 0.4146 0.5962 0.028 Uiso 1 1 calc R
C38 C 0.1851(5) 0.2143(4) 0.9901(5) 0.0191(13) Uani 1 1 d .
H38A H 0.2172 0.1515 1.0280 0.023 Uiso 1 1 calc R
H38B H 0.2399 0.2374 0.9189 0.023 Uiso 1 1 calc R
C2 C -0.0772(5) 0.5153(5) 0.7722(5) 0.0219(14) Uani 1 1 d .
H2 H -0.0606 0.5200 0.8311 0.026 Uiso 1 1 calc R
C44 C 0.5316(6) 0.0446(6) 0.8041(6) 0.0396(19) Uani 1 1 d .
H44A H 0.5682 -0.0203 0.8330 0.048 Uiso 1 1 calc R
H44B H 0.5835 0.0781 0.7341 0.048 Uiso 1 1 calc R
C8 C -0.3502(5) 0.3506(5) 0.8171(5) 0.0307(16) Uani 1 1 d .
H8 H -0.3437 0.3058 0.7750 0.037 Uiso 1 1 calc R
C35 C -0.1485(7) 0.1086(8) 0.6778(6) 0.055(2) Uani 1 1 d D
H35A H -0.2237 0.1196 0.6756 0.066 Uiso 1 1 calc R
H35B H -0.1103 0.1718 0.6333 0.066 Uiso 1 1 calc R
C1A C -0.0891(11) 0.0265(9) 0.6289(12) 0.122(5) Uani 1 1 d DU
H1A1 H -0.0308 -0.0063 0.6579 0.147 Uiso 1 1 calc R
H1A2 H -0.0517 0.0592 0.5538 0.147 Uiso 1 1 calc R
C1B C -0.1572(10) -0.0569(9) 0.6413(10) 0.102(4) Uani 1 1 d DU
H1B1 H -0.1724 -0.1059 0.7106 0.152 Uiso 1 1 calc R
H1B2 H -0.1157 -0.0914 0.5888 0.152 Uiso 1 1 calc R
H1B3 H -0.2269 -0.0268 0.6322 0.152 Uiso 1 1 calc R

loop_
_atom_site_aniso_label
_atom_site_aniso_U_11
_atom_site_aniso_U_22
_atom_site_aniso_U_33
_atom_site_aniso_U_23
_atom_site_aniso_U_13
_atom_site_aniso_U_12
Ru3 0.0188(3) 0.0173(2) 0.0173(3) -0.0046(2) -0.0051(2) -0.00152(19)
Ru2 0.0184(3) 0.0153(2) 0.0152(3) -0.00359(19) -0.0016(2) -0.00144(19)
Ru1 0.0156(2) 0.0182(2) 0.0184(3) -0.0041(2) -0.0043(2) 0.00036(19)
Sn1 0.0141(2) 0.0130(2) 0.0147(2) -0.00408(16) -0.00269(16) -0.00206(15)
Sn3 0.0150(2) 0.0152(2) 0.0143(2) -0.00415(16) -0.00432(17) -0.00074(15)
Sn2 0.0137(2) 0.0129(2) 0.0145(2) -0.00368(16) -0.00290(16) -0.00160(15)
O6 0.016(2) 0.017(2) 0.022(2) -0.0059(18) -0.0042(18) 0.0004(17)
O4 0.018(2) 0.016(2) 0.016(2) -0.0045(17) -0.0032(18) 0.0005(16)
O5 0.017(2) 0.015(2) 0.017(2) -0.0057(17) -0.0003(18) -0.0011(16)
O1 0.021(2) 0.018(2) 0.017(2) -0.0050(18) -0.0030(18) 0.0020(17)
O2 0.017(2) 0.017(2) 0.015(2) -0.0017(17) -0.0008(18) -0.0051(16)
O10 0.018(2) 0.015(2) 0.013(2) -0.0032(16) -0.0046(17) -0.0041(16)
O9 0.018(2) 0.023(2) 0.014(2) -0.0076(17) -0.0052(18) 0.0017(17)
C14 0.023(3) 0.018(3) 0.019(3) -0.007(3) 0.001(3) -0.005(3)
C1 0.016(3) 0.020(3) 0.022(3) -0.003(3) -0.007(3) -0.001(2)
C17 0.026(3) 0.028(3) 0.023(3) -0.014(3) -0.005(3) -0.004(3)
C11 0.011(3) 0.021(3) 0.021(3) -0.002(3) 0.000(3) -0.004(2)
C6 0.016(3) 0.031(4) 0.025(4) -0.009(3) 0.003(3) 0.002(3)
C39 0.023(3) 0.037(4) 0.027(4) -0.012(3) -0.009(3) -0.001(3)
C12 0.020(3) 0.017(3) 0.017(3) -0.004(2) -0.002(3) -0.002(2)
C18 0.030(4) 0.022(3) 0.025(4) -0.008(3) 0.000(3) -0.010(3)
C40 0.038(4) 0.026(4) 0.038(4) -0.011(3) -0.016(3) -0.005(3)
C32 0.053(5) 0.016(3) 0.035(4) 0.001(3) -0.024(4) 0.004(3)
C28 0.018(3) 0.030(4) 0.035(4) 0.000(3) -0.012(3) -0.002(3)
C23 0.014(3) 0.013(3) 0.011(3) -0.003(2) -0.002(2) 0.002(2)
C10 0.017(3) 0.040(4) 0.019(3) -0.002(3) -0.002(3) -0.007(3)
C22 0.016(3) 0.018(3) 0.015(3) -0.008(2) -0.001(2) -0.008(2)
C41 0.039(4) 0.045(5) 0.054(5) -0.024(4) -0.024(4) 0.004(4)
C45 0.037(4) 0.043(5) 0.060(6) -0.013(4) -0.023(4) -0.006(4)
O7 0.0125(19) 0.019(2) 0.014(2) -0.0066(17) -0.0038(17) -0.0015(16)
C13 0.0202(16) 0.0201(16) 0.0206(16) -0.0062(10) -0.0065(10) -0.0017(9)
C34 0.016(3) 0.037(4) 0.024(3) -0.011(3) -0.010(3) 0.005(3)
O8 0.016(2) 0.0145(19) 0.014(2) -0.0027(16) -0.0046(17) -0.0021(16)
C43 0.025(4) 0.038(4) 0.039(4) -0.008(3) -0.012(3) -0.010(3)
C3 0.014(3) 0.023(3) 0.024(3) -0.002(3) -0.004(3) 0.002(2)
C9 0.017(3) 0.025(3) 0.031(4) 0.002(3) -0.005(3) -0.006(3)
C30 0.041(4) 0.028(4) 0.021(4) -0.001(3) -0.015(3) -0.003(3)
C19 0.028(3) 0.021(3) 0.017(3) -0.011(3) 0.003(3) -0.005(3)
C33 0.020(3) 0.014(3) 0.014(3) -0.001(2) -0.009(3) -0.005(2)
C24 0.021(3) 0.014(3) 0.018(3) -0.003(2) -0.003(3) -0.004(2)
C4 0.020(3) 0.022(3) 0.017(3) 0.004(3) -0.004(3) -0.001(3)
C25 0.030(3) 0.015(3) 0.017(3) -0.006(2) -0.009(3) 0.000(2)
C26 0.023(3) 0.020(3) 0.018(3) -0.006(3) -0.005(3) 0.004(3)
C15 0.038(4) 0.025(3) 0.017(3) -0.008(3) -0.010(3) -0.005(3)
C42 0.018(3) 0.021(3) 0.020(3) -0.003(3) -0.011(3) -0.006(2)
C7 0.014(3) 0.044(4) 0.034(4) -0.005(3) -0.011(3) -0.003(3)
C16 0.025(3) 0.017(3) 0.016(3) -0.008(2) -0.007(3) 0.001(2)
C29 0.031(4) 0.034(4) 0.023(4) -0.004(3) -0.014(3) -0.004(3)
C20 0.026(3) 0.019(3) 0.025(3) -0.012(3) -0.002(3) 0.001(3)
C21 0.033(4) 0.023(3) 0.019(3) -0.005(3) -0.005(3) -0.002(3)
C31 0.033(4) 0.027(4) 0.023(4) 0.006(3) -0.012(3) -0.009(3)
C27 0.021(3) 0.016(3) 0.022(3) -0.005(3) -0.009(3) 0.000(2)
C5 0.017(3) 0.017(3) 0.024(3) 0.001(3) 0.000(3) -0.005(2)
C38 0.016(3) 0.020(3) 0.018(3) -0.004(3) -0.005(3) 0.000(2)
C2 0.017(3) 0.023(3) 0.028(4) -0.006(3) -0.011(3) -0.004(2)
C44 0.024(4) 0.051(5) 0.039(5) -0.003(4) -0.014(3) -0.005(3)
C8 0.024(4) 0.035(4) 0.033(4) -0.010(3) -0.005(3) -0.012(3)
C35 0.028(4) 0.102(8) 0.044(5) -0.037(5) -0.012(4) 0.002(4)
C1A 0.122(5) 0.123(5) 0.123(5) -0.0381(18) -0.044(2) -0.0070(11)
C1B 0.101(4) 0.101(4) 0.103(4) -0.0301(16) -0.0364(17) -0.0062(10)

loop_
_atom_type_symbol
_atom_type_description
_atom_type_scat_dispersion_real
_atom_type_scat_dispersion_imag
_atom_type_scat_source
C C 0.0033 0.0016 'International Tables Vol C Tables 4.2.6.8 and 6.1.1.4'
H H 0.0000 0.0000 'International Tables Vol C Tables 4.2.6.8 and 6.1.1.4'
O O 0.0106 0.0060 'International Tables Vol C Tables 4.2.6.8 and 6.1.1.4'
Ru Ru -1.2594 0.8363 'International Tables Vol C Tables 4.2.6.8 and 6.1.1.4'
Sn Sn -0.6537 1.4246 'International Tables Vol C Tables 4.2.6.8 and 6.1.1.4'

loop_
_geom_angle_atom_site_label_1
_geom_angle_atom_site_label_2
_geom_angle_atom_site_label_3
_geom_angle
_geom_angle_site_symmetry_1
_geom_angle_site_symmetry_3
C28 Ru3 C27 154.5(3) . .
C28 Ru3 C23 121.9(2) . .
C27 Ru3 C23 38.9(2) . .
C28 Ru3 C24 112.0(2) . .
C27 Ru3 C24 64.6(2) . .
C23 Ru3 C24 38.7(2) . .
C28 Ru3 C32 38.4(3) . .
C27 Ru3 C32 122.2(2) . .
C23 Ru3 C32 111.1(2) . .
C24 Ru3 C32 129.4(3) . .
C28 Ru3 C30 63.4(3) . .
C27 Ru3 C30 130.6(2) . .
C23 Ru3 C30 165.4(2) . .
C24 Ru3 C30 155.3(2) . .
C32 Ru3 C30 63.6(3) . .
C28 Ru3 C29 37.2(3) . .
C27 Ru3 C29 166.5(2) . .
C23 Ru3 C29 154.0(2) . .
C24 Ru3 C29 123.0(2) . .
C32 Ru3 C29 63.2(3) . .
C30 Ru3 C29 38.0(2) . .
C28 Ru3 C26 165.9(2) . .
C27 Ru3 C26 37.7(2) . .
C23 Ru3 C26 63.6(2) . .
C24 Ru3 C26 63.2(2) . .
C32 Ru3 C26 155.0(3) . .
C30 Ru3 C26 114.8(2) . .
C29 Ru3 C26 132.6(2) . .
C28 Ru3 C31 64.4(2) . .
C27 Ru3 C31 111.8(2) . .
C23 Ru3 C31 129.2(2) . .
C24 Ru3 C31 165.0(2) . .
C32 Ru3 C31 38.5(3) . .
C30 Ru3 C31 38.1(3) . .
C29 Ru3 C31 63.8(3) . .
C26 Ru3 C31 123.8(2) . .
C28 Ru3 C25 130.5(2) . .
C27 Ru3 C25 63.7(2) . .
C23 Ru3 C25 63.8(2) . .
C24 Ru3 C25 37.8(2) . .
C32 Ru3 C25 165.1(3) . .
C30 Ru3 C25 124.8(2) . .
C29 Ru3 C25 114.5(2) . .
C26 Ru3 C25 37.5(2) . .
C31 Ru3 C25 155.7(2) . .
C12 Ru2 C19 110.5(2) . .
C12 Ru2 C20 122.4(2) . .
C19 Ru2 C20 38.0(2) . .
C12 Ru2 C16 38.9(2) . .
C19 Ru2 C16 127.6(2) . .
C20 Ru2 C16 111.4(2) . .
C12 Ru2 C13 38.9(2) . .
C19 Ru2 C13 123.5(2) . .
C20 Ru2 C13 155.7(2) . .
C16 Ru2 C13 64.6(2) . .
C12 Ru2 C21 156.1(2) . .
C19 Ru2 C21 64.0(2) . .
C20 Ru2 C21 38.5(2) . .
C16 Ru2 C21 124.0(2) . .
C13 Ru2 C21 164.1(2) . .
C12 Ru2 C17 127.9(2) . .
C19 Ru2 C17 38.3(2) . .
C20 Ru2 C17 63.8(2) . .
C16 Ru2 C17 163.0(2) . .
C13 Ru2 C17 112.4(2) . .
C21 Ru2 C17 63.5(2) . .
C12 Ru2 C18 163.8(2) . .
C19 Ru2 C18 64.1(2) . .
C20 Ru2 C18 63.8(2) . .
C16 Ru2 C18 156.7(2) . .
C13 Ru2 C18 129.6(2) . .
C21 Ru2 C18 37.6(2) . .
C17 Ru2 C18 38.2(2) . .
C12 Ru2 C15 63.9(2) . .
C19 Ru2 C15 162.9(2) . .
C20 Ru2 C15 129.4(2) . .
C16 Ru2 C15 37.8(2) . .
C13 Ru2 C15 63.5(2) . .
C21 Ru2 C15 113.9(2) . .
C17 Ru2 C15 157.9(2) . .
C18 Ru2 C15 125.7(2) . .
C12 Ru2 C14 64.3(2) . .
C19 Ru2 C14 156.8(2) . .
C20 Ru2 C14 164.5(2) . .
C16 Ru2 C14 63.9(2) . .
C13 Ru2 C14 37.9(2) . .
C21 Ru2 C14 130.1(2) . .
C17 Ru2 C14 125.1(2) . .
C18 Ru2 C14 114.0(2) . .
C15 Ru2 C14 37.8(2) . .
C1 Ru1 C9 111.2(2) . .
C1 Ru1 C5 38.7(2) . .
C9 Ru1 C5 125.7(2) . .
C1 Ru1 C8 125.7(2) . .
C9 Ru1 C8 38.3(2) . .
C5 Ru1 C8 111.8(3) . .
C1 Ru1 C2 38.4(2) . .
C9 Ru1 C2 125.5(2) . .
C5 Ru1 C2 64.5(2) . .
C8 Ru1 C2 159.3(2) . .
C1 Ru1 C3 63.4(2) . .
C9 Ru1 C3 159.8(3) . .
C5 Ru1 C3 63.6(2) . .
C8 Ru1 C3 161.1(2) . .
C2 Ru1 C3 37.9(2) . .
C1 Ru1 C7 160.7(3) . .
C9 Ru1 C7 63.9(2) . .
C5 Ru1 C7 127.1(3) . .
C8 Ru1 C7 38.6(3) . .
C2 Ru1 C7 160.1(3) . .
C3 Ru1 C7 127.7(2) . .
C1 Ru1 C10 125.3(2) . .
C9 Ru1 C10 38.4(3) . .
C5 Ru1 C10 159.5(2) . .
C8 Ru1 C10 64.3(3) . .
C2 Ru1 C10 111.4(2) . .
C3 Ru1 C10 126.8(3) . .
C7 Ru1 C10 63.7(3) . .
C1 Ru1 C4 64.3(2) . .
C9 Ru1 C4 160.4(3) . .
C5 Ru1 C4 38.5(2) . .
C8 Ru1 C4 127.0(3) . .
C2 Ru1 C4 64.1(2) . .
C3 Ru1 C4 37.7(2) . .
C7 Ru1 C4 113.4(2) . .
C10 Ru1 C4 160.2(3) . .
C1 Ru1 C6 159.3(2) . .
C9 Ru1 C6 63.7(2) . .
C5 Ru1 C6 161.0(2) . .
C8 Ru1 C6 64.1(3) . .
C2 Ru1 C6 126.2(3) . .
C3 Ru1 C6 113.7(2) . .
C7 Ru1 C6 37.9(3) . .
C10 Ru1 C6 37.9(2) . .
C4 Ru1 C6 127.4(2) . .
O10 Sn1 O8 105.76(15) 2_557 .
O10 Sn1 O7 78.40(15) 2_557 .
O8 Sn1 O7 77.85(15) . .
O10 Sn1 C38 103.34(19) 2_557 .
O8 Sn1 C38 97.88(19) . .
O7 Sn1 C38 175.71(19) . .
O10 Sn1 O5 83.60(15) 2_557 2_557
O8 Sn1 O5 161.67(15) . 2_557
O7 Sn1 O5 88.96(15) . 2_557
C38 Sn1 O5 95.12(19) . 2_557
O10 Sn1 O2 154.41(15) 2_557 .
O8 Sn1 O2 89.34(15) . .
O7 Sn1 O2 84.96(15) . .
C38 Sn1 O2 94.67(19) . .
O5 Sn1 O2 76.74(15) 2_557 .
O10 Sn1 Sn2 40.24(10) 2_557 2_557
O8 Sn1 Sn2 101.02(10) . 2_557
O7 Sn1 Sn2 40.07(10) . 2_557
C38 Sn1 Sn2 142.51(16) . 2_557
O5 Sn1 Sn2 75.71(10) 2_557 2_557
O2 Sn1 Sn2 117.49(10) . 2_557
O10 Sn3 O7 104.41(15) . .
O10 Sn3 O8 78.32(14) . .
O7 Sn3 O8 77.87(15) . .
O10 Sn3 C34 104.0(2) . .
O7 Sn3 C34 95.92(19) . .
O8 Sn3 C34 173.8(2) . .
O10 Sn3 O9 88.11(15) . .
O7 Sn3 O9 157.90(15) . .
O8 Sn3 O9 87.18(15) . .
C34 Sn3 O9 98.63(19) . .
O10 Sn3 O1 161.62(15) . .
O7 Sn3 O1 85.17(15) . .
O8 Sn3 O1 88.67(15) . .
C34 Sn3 O1 90.3(2) . .
O9 Sn3 O1 78.23(15) . .
O7 Sn2 O10 78.16(14) 2_557 .
O7 Sn2 O8 102.87(15) 2_557 .
O10 Sn2 O8 77.86(14) . .
O7 Sn2 C42 100.50(19) 2_557 .
O10 Sn2 C42 176.9(2) . .
O8 Sn2 C42 99.83(19) . .
O7 Sn2 O4 162.33(15) 2_557 .
O10 Sn2 O4 88.46(15) . .
O8 Sn2 O4 85.27(14) . .
C42 Sn2 O4 93.40(19) . .
O7 Sn2 O6 87.73(15) 2_557 .
O10 Sn2 O6 89.26(14) . .
O8 Sn2 O6 161.08(15) . .
C42 Sn2 O6 93.47(19) . .
O4 Sn2 O6 80.53(15) . .
O7 Sn2 Sn1 40.21(10) 2_557 2_557
O10 Sn2 Sn1 39.85(10) . 2_557
O8 Sn2 Sn1 99.29(10) . 2_557
C42 Sn2 Sn1 139.48(16) . 2_557
O4 Sn2 Sn1 123.54(11) . 2_557
O6 Sn2 Sn1 78.58(10) . 2_557
C33 O6 Sn2 126.9(4) . .
C22 O4 Sn2 128.2(4) . .
C33 O5 Sn1 132.6(4) . 2_557
C11 O1 Sn3 128.0(4) . .
C11 O2 Sn1 127.2(4) . .
Sn1 O10 Sn3 131.39(19) 2_557 .
Sn1 O10 Sn2 99.90(16) 2_557 .
Sn3 O10 Sn2 100.31(16) . .
C22 O9 Sn3 127.0(4) . .
C13 C14 C15 107.6(5) . .
C13 C14 Ru2 70.0(3) . .
C15 C14 Ru2 70.7(4) . .
C2 C1 C5 108.4(5) . .
C2 C1 C11 126.8(6) . .
C5 C1 C11 124.5(6) . .
C2 C1 Ru1 71.3(3) . .
C5 C1 Ru1 71.0(3) . .
C11 C1 Ru1 118.1(4) . .
C19 C17 C18 107.5(6) . .
C19 C17 Ru2 69.9(4) . .
C18 C17 Ru2 71.0(4) . .
O1 C11 O2 125.7(5) . .
O1 C11 C1 117.2(6) . .
O2 C11 C1 117.2(5) . .
C7 C6 C10 108.5(6) . .
C7 C6 Ru1 70.7(4) . .
C10 C6 Ru1 70.9(4) . .
C38 C39 C40 113.3(5) . .
C13 C12 C16 107.2(5) . .
C13 C12 C22 126.1(5) . .
C16 C12 C22 126.4(5) . .
C13 C12 Ru2 71.1(3) . .
C16 C12 Ru2 71.1(3) . .
C22 C12 Ru2 119.0(4) . .
C21 C18 C17 108.1(6) . .
C21 C18 Ru2 71.0(4) . .
C17 C18 Ru2 70.7(4) . .
C41 C40 C39 113.8(6) . .
C28 C32 C31 108.0(6) . .
C28 C32 Ru3 70.2(4) . .
C31 C32 Ru3 71.5(4) . .
C29 C28 C32 108.6(6) . .
C29 C28 Ru3 72.4(4) . .
C32 C28 Ru3 71.4(4) . .
C24 C23 C27 107.1(5) . .
C24 C23 C33 123.2(5) . .
C27 C23 C33 129.1(5) . .
C24 C23 Ru3 70.8(3) . .
C27 C23 Ru3 70.4(3) . .
C33 C23 Ru3 116.8(4) . .
C6 C10 C9 107.6(6) . .
C6 C10 Ru1 71.2(4) . .
C9 C10 Ru1 70.3(4) . .
O9 C22 O4 125.5(5) . .
O9 C22 C12 117.1(5) . .
O4 C22 C12 117.4(5) . .
Sn2 O7 Sn3 134.05(19) 2_557 .
Sn2 O7 Sn1 99.71(16) 2_557 .
Sn3 O7 Sn1 100.32(15) . .
C14 C13 C12 108.2(5) . .
C14 C13 Ru2 72.1(3) . .
C12 C13 Ru2 70.0(3) . .
C35 C34 Sn3 119.3(5) . .
Sn1 O8 Sn3 100.38(16) . .
Sn1 O8 Sn2 132.35(19) . .
Sn3 O8 Sn2 99.87(16) . .
C42 C43 C44 115.6(6) . .
C4 C3 C2 109.9(6) . .
C4 C3 Ru1 71.3(4) . .
C2 C3 Ru1 70.7(3) . .
C8 C9 C10 108.7(6) . .
C8 C9 Ru1 71.1(4) . .
C10 C9 Ru1 71.4(4) . .
C29 C30 C31 108.5(6) . .
C29 C30 Ru3 71.1(4) . .
C31 C30 Ru3 71.4(4) . .
C20 C19 C17 108.3(6) . .
C20 C19 Ru2 71.3(3) . .
C17 C19 Ru2 71.7(4) . .
O6 C33 O5 125.1(5) . .
O6 C33 C23 120.5(5) . .
O5 C33 C23 114.4(5) . .
C25 C24 C23 108.1(5) . .
C25 C24 Ru3 72.3(3) . .
C23 C24 Ru3 70.5(3) . .
C3 C4 C5 107.3(6) . .
C3 C4 Ru1 71.0(4) . .
C5 C4 Ru1 70.2(3) . .
C26 C25 C24 107.9(5) . .
C26 C25 Ru3 70.8(3) . .
C24 C25 Ru3 69.9(3) . .
C27 C26 C25 109.5(5) . .
C27 C26 Ru3 70.1(3) . .
C25 C26 Ru3 71.7(3) . .
C16 C15 C14 109.3(5) . .
C16 C15 Ru2 70.4(3) . .
C14 C15 Ru2 71.4(4) . .
C43 C42 Sn2 114.7(4) . .
C6 C7 C8 108.3(6) . .
C6 C7 Ru1 71.4(4) . .
C8 C7 Ru1 70.5(3) . .
C15 C16 C12 107.6(5) . .
C15 C16 Ru2 71.8(3) . .
C12 C16 Ru2 70.0(3) . .
C28 C29 C30 108.7(6) . .
C28 C29 Ru3 70.3(4) . .
C30 C29 Ru3 70.9(4) . .
C19 C20 C21 107.9(6) . .
C19 C20 Ru2 70.7(3) . .
C21 C20 Ru2 71.2(4) . .
C18 C21 C20 108.2(6) . .
C18 C21 Ru2 71.5(4) . .
C20 C21 Ru2 70.2(3) . .
C30 C31 C32 106.3(6) . .
C30 C31 Ru3 70.5(4) . .
C32 C31 Ru3 70.0(4) . .
C26 C27 C23 107.4(5) . .
C26 C27 Ru3 72.1(3) . .
C23 C27 Ru3 70.7(3) . .
C1 C5 C4 107.3(6) . .
C1 C5 Ru1 70.3(3) . .
C4 C5 Ru1 71.3(3) . .
C39 C38 Sn1 116.9(4) . .
C3 C2 C1 107.1(6) . .
C3 C2 Ru1 71.4(3) . .
C1 C2 Ru1 70.3(3) . .
C45 C44 C43 113.7(6) . .
C9 C8 C7 107.0(6) . .
C9 C8 Ru1 70.6(4) . .
C7 C8 Ru1 70.9(4) . .
C1A C35 C34 118.7(9) . .
C35 C1A C1B 118.0(11) . .

loop_
_geom_bond_atom_site_label_1
_geom_bond_atom_site_label_2
_geom_bond_distance
_geom_bond_site_symmetry_2
Ru3 C28 2.156(6) .
Ru3 C27 2.162(6) .
Ru3 C23 2.165(6) .
Ru3 C24 2.169(6) .
Ru3 C32 2.173(6) .
Ru3 C30 2.181(7) .
Ru3 C29 2.183(6) .
Ru3 C26 2.188(6) .
Ru3 C31 2.192(6) .
Ru3 C25 2.200(6) .
Ru2 C12 2.158(6) .
Ru2 C19 2.159(6) .
Ru2 C20 2.166(6) .
Ru2 C16 2.172(6) .
Ru2 C13 2.172(6) .
Ru2 C21 2.179(6) .
Ru2 C17 2.182(6) .
Ru2 C18 2.186(6) .
Ru2 C15 2.191(6) .
Ru2 C14 2.200(6) .
Ru1 C1 2.161(6) .
Ru1 C9 2.168(6) .
Ru1 C5 2.171(6) .
Ru1 C8 2.175(6) .
Ru1 C2 2.174(6) .
Ru1 C3 2.182(6) .
Ru1 C7 2.180(6) .
Ru1 C10 2.183(6) .
Ru1 C4 2.186(6) .
Ru1 C6 2.188(6) .
Sn1 O10 2.081(4) 2_557
Sn1 O8 2.093(4) .
Sn1 O7 2.096(4) .
Sn1 C38 2.139(6) .
Sn1 O5 2.142(4) 2_557
Sn1 O2 2.173(4) .
Sn1 Sn2 3.1996(11) 2_557
Sn3 O10 2.083(4) .
Sn3 O7 2.094(4) .
Sn3 O8 2.095(4) .
Sn3 C34 2.123(6) .
Sn3 O9 2.149(4) .
Sn3 O1 2.167(4) .
Sn2 O7 2.090(4) 2_557
Sn2 O10 2.098(4) .
Sn2 O8 2.100(4) .
Sn2 C42 2.131(5) .
Sn2 O4 2.163(4) .
Sn2 O6 2.173(4) .
Sn2 Sn1 3.1996(11) 2_557
O6 C33 1.262(6) .
O4 C22 1.271(7) .
O5 C33 1.275(7) .
O5 Sn1 2.142(4) 2_557
O1 C11 1.255(7) .
O2 C11 1.267(7) .
O10 Sn1 2.081(4) 2_557
O9 C22 1.269(7) .
C14 C13 1.421(8) .
C14 C15 1.424(9) .
C1 C2 1.425(9) .
C1 C5 1.435(9) .
C1 C11 1.479(8) .
C17 C19 1.426(9) .
C17 C18 1.431(9) .
C6 C7 1.419(10) .
C6 C10 1.420(9) .
C39 C38 1.510(9) .
C39 C40 1.542(9) .
C12 C13 1.442(8) .
C12 C16 1.442(8) .
C12 C22 1.471(8) .
C18 C21 1.405(9) .
C40 C41 1.510(9) .
C32 C28 1.425(9) .
C32 C31 1.440(10) .
C28 C29 1.385(10) .
C23 C24 1.437(8) .
C23 C27 1.441(8) .
C23 C33 1.466(8) .
C10 C9 1.431(10) .
C45 C44 1.515(11) .
O7 Sn2 2.090(4) 2_557
C34 C35 1.498(7) .
C43 C42 1.512(8) .
C43 C44 1.524(9) .
C3 C4 1.410(9) .
C3 C2 1.415(8) .
C9 C8 1.424(9) .
C30 C29 1.421(9) .
C30 C31 1.427(10) .
C19 C20 1.408(9) .
C24 C25 1.414(8) .
C4 C5 1.438(8) .
C25 C26 1.412(8) .
C26 C27 1.407(8) .
C15 C16 1.412(8) .
C7 C8 1.440(10) .
C20 C21 1.434(9) .
C35 C1A 1.476(9) .
C1A C1B 1.502(9) .
